data_4307459
loop_
_publ_author_name
'Claudio Pettinari'
'Riccardo Pettinari'
'Fabio Marchetti'
'Alceo Macchioni'
'Daniele Zuccaccia'
'Brian W. Skelton'
'Allan H. White'

_publ_contact_author_address
;
   Department of Chemistry
   University of Western Australia
   35 Stirling Highway
   Crawley
   Western Australia 6009
   Australia
;
_publ_contact_author_email bws@crystal.uwa.edu.au
_publ_contact_author_fax (+61)_08_6488_1118
_publ_contact_author_name 'Skelton, B. W.'
_publ_contact_author_phone (+61)_08_6488_7107
_publ_section_title
;
Synthesis, Reactivity, Spectroscopic Characterization, X-ray Structures,
PGSE, and NOE NMR Studies of (\h5-C5Me5)-Rhodium and -Iridium Derivatives
Containing Bis(pyrazolyl)alkane Ligands
;
_journal_name_full 'Inorganic Chemistry'
_journal_page_first 896
_journal_page_last 906
_journal_paper_doi 10.1021/ic061928g
_journal_volume 46
_journal_year 2007
_chemical_formula_moiety 'C21 H31 Cl N4 Rh, Cl, 1/2(C H2 Cl2)'
_chemical_formula_sum 'C21.5 H32 Cl3 N4 Rh'
_chemical_formula_weight 555.77
_chemical_name_systematic
;
 ?
;
_space_group_IT_number 2
_symmetry_cell_setting triclinic
_symmetry_space_group_name_Hall '-P 1'
_symmetry_space_group_name_H-M 'P -1'
_atom_sites_solution_hydrogens geom
_atom_sites_solution_primary direct
_atom_sites_solution_secondary difmap
_audit_creation_date 2006-09-06T11:43:05-00:00
_audit_creation_method 'WinGX routine CIF_UPDATE'
_cell_angle_alpha 74.662(5)
_cell_angle_beta 82.048(5)
_cell_angle_gamma 63.242(5)
_cell_formula_units_Z 4
_cell_length_a 12.602(4)
_cell_length_b 13.993(5)
_cell_length_c 17.467(6)
_cell_measurement_reflns_used 4068
_cell_measurement_temperature 150(2)
_cell_measurement_theta_max 24.72
_cell_measurement_theta_min 2.78
_cell_volume 2651.7(16)
_computing_cell_refinement 'Siemens SAINT (Siemens, 1995)'
_computing_data_collection 'Siemens SMART (Siemens, 1995)'
_computing_data_reduction 'Siemens SAINT'
_computing_molecular_graphics xtal
_computing_publication_material WinGX
_computing_structure_refinement 'SHELXL-97 (Sheldrick, 1997)'
_computing_structure_solution xtal
_diffrn_ambient_temperature 150(2)
_diffrn_measured_fraction_theta_full 0.979
_diffrn_measured_fraction_theta_max 0.979
_diffrn_measurement_device_type
;
Bruker SMART CCD diffractometer
;
_diffrn_measurement_method '\w scans'
_diffrn_radiation_monochromator graphite
_diffrn_radiation_type MoK\a
_diffrn_radiation_wavelength 0.71073
_diffrn_reflns_av_R_equivalents 0.075
_diffrn_reflns_av_unetI/netI 0.1821
_diffrn_reflns_limit_h_max 14
_diffrn_reflns_limit_h_min -14
_diffrn_reflns_limit_k_max 16
_diffrn_reflns_limit_k_min -15
_diffrn_reflns_limit_l_max 20
_diffrn_reflns_limit_l_min -20
_diffrn_reflns_number 22725
_diffrn_reflns_theta_full 25
_diffrn_reflns_theta_max 25
_diffrn_reflns_theta_min 1.67
_exptl_absorpt_coefficient_mu .909
_exptl_absorpt_correction_T_max 1
_exptl_absorpt_correction_T_min .57
_exptl_absorpt_correction_type multi-scan
_exptl_absorpt_process_details
;
 SADABS; Sheldrick, 1996
;
_exptl_crystal_colour yellow
_exptl_crystal_density_diffrn 1.392
_exptl_crystal_density_method 'not measured'
_exptl_crystal_description plate
_exptl_crystal_F_000 1140
_exptl_crystal_size_max .28
_exptl_crystal_size_mid .17
_exptl_crystal_size_min .06
_refine_diff_density_max 2.473
_refine_diff_density_min -1.768
_refine_diff_density_rms 0.202
_refine_ls_extinction_method none
_refine_ls_goodness_of_fit_ref 1.068
_refine_ls_hydrogen_treatment constr
_refine_ls_matrix_type full
_refine_ls_number_parameters 566
_refine_ls_number_reflns 9135
_refine_ls_number_restraints 7
_refine_ls_restrained_S_all 1.068
_refine_ls_R_factor_all 0.1778
_refine_ls_R_factor_gt 0.1042
_refine_ls_shift/su_max 0.047
_refine_ls_shift/su_mean 0.006
_refine_ls_structure_factor_coef Fsqd
_refine_ls_weighting_details 'calc w=1/[\s^2^(Fo^2^)+(0.1521P)^2^] where P=(Fo^2^+2Fc^2^)/3'
_refine_ls_weighting_scheme calc
_refine_ls_wR_factor_gt 0.2699
_refine_ls_wR_factor_ref 0.2955
_reflns_number_gt 5235
_reflns_number_total 9135
_reflns_threshold_expression I>2sigma(I)
_cod_data_source_file ic061928gsi20061205_040617_4.cif
_cod_data_source_block cprhl2
_cod_original_sg_symbol_Hall -p_1
_cod_original_formula_sum 'C21.50 H32 Cl3 N4 Rh'
_cod_database_code 4307459

loop_
_symmetry_equiv_pos_as_xyz
'x, y, z'
'-x, -y, -z'

loop_
_atom_site_label
_atom_site_type_symbol
_atom_site_fract_x
_atom_site_fract_y
_atom_site_fract_z
_atom_site_U_iso_or_equiv
_atom_site_adp_type
_atom_site_occupancy
_atom_site_symmetry_multiplicity
_atom_site_calc_flag
_atom_site_refinement_flags
_atom_site_disorder_assembly
_atom_site_disorder_group
Rh1 Rh 0.19618(5) 0.20846(5) 0.39889(4) 0.02276(17) Uani 1 1 d . . .
Rh2 Rh 0.51045(5) 0.66302(5) 0.25001(4) 0.02939(19) Uani 1 1 d . . .
Cl1 Cl 0.01245(16) 0.26765(16) 0.48029(13) 0.0328(6) Uani 1 1 d . . .
Cl2 Cl 0.54454(17) 0.71239(16) 0.36757(13) 0.0338(6) Uani 1 1 d . . .
N111 N 0.1398(5) 0.4375(5) 0.2912(4) 0.0257(18) Uani 1 1 d . . .
N112 N 0.1725(5) 0.3788(5) 0.3671(4) 0.0235(17) Uani 1 1 d . . .
C113 C 0.1423(6) 0.4547(6) 0.4127(5) 0.030(2) Uani 1 1 d . . .
C114 C 0.0913(7) 0.5608(6) 0.3628(5) 0.035(2) Uani 1 1 d . . .
H114 H 0.063 0.6281 0.3788 0.042 Uiso 1 1 calc R . .
C115 C 0.0895(7) 0.5502(6) 0.2878(5) 0.031(2) Uani 1 1 d . . .
C116 C 0.1671(7) 0.4200(6) 0.5007(5) 0.033(2) Uani 1 1 d . . .
H11A H 0.1661 0.3483 0.5228 0.05 Uiso 1 1 calc R . .
H11B H 0.1059 0.4746 0.5277 0.05 Uiso 1 1 calc R . .
H11C H 0.2453 0.4146 0.5085 0.05 Uiso 1 1 calc R . .
C117 C 0.0439(7) 0.6381(6) 0.2100(5) 0.035(2) Uani 1 1 d . . .
H11D H 0.1115 0.6369 0.1743 0.052 Uiso 1 1 calc R . .
H11E H 0.0001 0.7109 0.222 0.052 Uiso 1 1 calc R . .
H11F H -0.0089 0.6224 0.1843 0.052 Uiso 1 1 calc R . .
N121 N 0.1008(5) 0.3216(5) 0.2265(4) 0.0233(17) Uani 1 1 d . . .
N122 N 0.0891(5) 0.2513(5) 0.2975(4) 0.0242(17) Uani 1 1 d . . .
C123 C 0.0097(6) 0.2181(6) 0.2808(5) 0.030(2) Uani 1 1 d . . .
C124 C -0.0221(6) 0.2600(6) 0.1999(5) 0.031(2) Uani 1 1 d . . .
H124 H -0.0721 0.2459 0.1729 0.037 Uiso 1 1 calc R . .
C125 C 0.0375(8) 0.3280(7) 0.1683(5) 0.037(3) Uani 1 1 d . . .
C126 C -0.0281(7) 0.1434(7) 0.3433(5) 0.037(2) Uani 1 1 d . . .
H12A H 0.0042 0.0713 0.3304 0.055 Uiso 1 1 calc R . .
H12B H -0.1151 0.1745 0.3461 0.055 Uiso 1 1 calc R . .
H12C H 0.0017 0.1352 0.3947 0.055 Uiso 1 1 calc R . .
C127 C 0.0362(9) 0.3975(8) 0.0820(5) 0.054(3) Uani 1 1 d . . .
H12D H 0.0283 0.4698 0.0839 0.081 Uiso 1 1 calc R . .
H12E H -0.0311 0.4068 0.0538 0.081 Uiso 1 1 calc R . .
H12F H 0.1105 0.3596 0.054 0.081 Uiso 1 1 calc R . .
C10 C 0.1749(7) 0.3818(6) 0.2246(5) 0.028(2) Uani 1 1 d . . .
H10A H 0.26 0.3291 0.2286 0.033 Uiso 1 1 calc R . .
H10B H 0.1639 0.4368 0.1737 0.033 Uiso 1 1 calc R . .
C101 C 0.3766(7) 0.1082(6) 0.3635(5) 0.028(2) Uani 1 1 d . . .
C102 C 0.3820(7) 0.1349(6) 0.4374(5) 0.030(2) Uani 1 1 d . . .
C103 C 0.3131(6) 0.0965(7) 0.4984(5) 0.030(2) Uani 1 1 d . . .
C104 C 0.2678(6) 0.0319(6) 0.4649(5) 0.028(2) Uani 1 1 d . . .
C105 C 0.3103(6) 0.0400(5) 0.3803(5) 0.026(2) Uani 1 1 d . . .
C106 C 0.4477(7) 0.1236(7) 0.2859(5) 0.039(3) Uani 1 1 d . . .
H10C H 0.4783 0.1768 0.286 0.058 Uiso 1 1 calc R . .
H10D H 0.3959 0.1509 0.2405 0.058 Uiso 1 1 calc R . .
H10E H 0.5144 0.053 0.2818 0.058 Uiso 1 1 calc R . .
C107 C 0.4503(7) 0.2009(6) 0.4451(5) 0.036(2) Uani 1 1 d . . .
H10F H 0.4256 0.2264 0.4946 0.054 Uiso 1 1 calc R . .
H10G H 0.4322 0.2644 0.4 0.054 Uiso 1 1 calc R . .
H10H H 0.5359 0.1535 0.4457 0.054 Uiso 1 1 calc R . .
C108 C 0.2923(9) 0.1047(8) 0.5846(5) 0.050(3) Uani 1 1 d . . .
H10I H 0.3382 0.0326 0.6188 0.075 Uiso 1 1 calc R . .
H10J H 0.2075 0.1287 0.5983 0.075 Uiso 1 1 calc R . .
H10K H 0.3178 0.1581 0.5923 0.075 Uiso 1 1 calc R . .
C109 C 0.2003(8) -0.0268(7) 0.5087(6) 0.046(3) Uani 1 1 d . . .
H10L H 0.1719 -0.052 0.4719 0.068 Uiso 1 1 calc R . .
H10M H 0.1321 0.0222 0.5358 0.068 Uiso 1 1 calc R . .
H10N H 0.2511 -0.0904 0.5481 0.068 Uiso 1 1 calc R . .
C100 C 0.2899(8) -0.0110(7) 0.3222(6) 0.045(3) Uani 1 1 d . . .
H10O H 0.2653 0.0431 0.2716 0.068 Uiso 1 1 calc R . .
H10P H 0.2274 -0.0351 0.343 0.068 Uiso 1 1 calc R . .
H10Q H 0.3636 -0.0744 0.3139 0.068 Uiso 1 1 calc R . .
N211 N 0.3874(7) 0.8952(7) 0.1377(4) 0.049(3) Uani 1 1 d . . .
N212 N 0.4919(6) 0.8225(6) 0.1774(4) 0.040(2) Uani 1 1 d . . .
C213 C 0.5618(8) 0.8777(7) 0.1701(5) 0.043(3) Uani 1 1 d . . .
C214 C 0.5002(9) 0.9859(8) 0.1223(6) 0.055(3) Uani 1 1 d . . .
H214 H 0.5274 1.0416 0.1061 0.066 Uiso 1 1 calc R . .
C215 C 0.3919(10) 0.9929(9) 0.1044(7) 0.067(4) Uani 1 1 d . . .
C216 C 0.6859(8) 0.8250(7) 0.2029(6) 0.053(3) Uani 1 1 d . . .
H21A H 0.7023 0.7518 0.2363 0.08 Uiso 1 1 calc R . .
H21B H 0.6914 0.8708 0.2347 0.08 Uiso 1 1 calc R . .
H21C H 0.7442 0.8186 0.1589 0.08 Uiso 1 1 calc R . .
C217 C 0.2839(10) 1.0898(10) 0.0557(7) 0.088(5) Uani 1 1 d . . .
H21D H 0.2796 1.0724 0.0058 0.131 Uiso 1 1 calc R . .
H21E H 0.2943 1.1576 0.0442 0.131 Uiso 1 1 calc R . .
H21F H 0.2101 1.1 0.0868 0.131 Uiso 1 1 calc R . .
N221 N 0.2454(6) 0.8310(6) 0.2121(4) 0.041(2) Uani 1 1 d . . .
N222 N 0.3208(6) 0.7446(6) 0.2716(4) 0.039(2) Uani 1 1 d . . .
C223 C 0.2482(7) 0.7399(6) 0.3347(5) 0.030(2) Uani 1 1 d . . .
C224 C 0.1296(7) 0.8189(7) 0.3171(5) 0.041(3) Uani 1 1 d . . .
H224 H 0.0622 0.83 0.3519 0.049 Uiso 1 1 calc R . .
C225 C 0.1307(7) 0.8763(7) 0.2402(6) 0.044(3) Uani 1 1 d . . .
C226 C 0.2928(7) 0.6559(7) 0.4148(6) 0.044(3) Uani 1 1 d . . .
H22A H 0.3404 0.5822 0.405 0.066 Uiso 1 1 calc R . .
H22B H 0.2244 0.6564 0.4494 0.066 Uiso 1 1 calc R . .
H22C H 0.3416 0.676 0.4405 0.066 Uiso 1 1 calc R . .
C227 C 0.0302(9) 0.9681(9) 0.1864(6) 0.064(4) Uani 1 1 d . . .
H22D H 0.0588 1.0202 0.1526 0.096 Uiso 1 1 calc R . .
H22E H -0.0373 1.0067 0.2194 0.096 Uiso 1 1 calc R . .
H22F H 0.0049 0.936 0.1531 0.096 Uiso 1 1 calc R . .
C20 C 0.2973(9) 0.8572(8) 0.1325(6) 0.052(3) Uani 1 1 d . . .
H20A H 0.3345 0.7909 0.1102 0.063 Uiso 1 1 calc R . .
H20B H 0.2336 0.9152 0.0966 0.063 Uiso 1 1 calc R . .
C201 C 0.5452(7) 0.5631(7) 0.1631(5) 0.037(2) Uani 1 1 d . . .
C202 C 0.6576(7) 0.5644(7) 0.1755(5) 0.041(3) Uani 1 1 d . . .
C203 C 0.6863(7) 0.5188(7) 0.2602(6) 0.042(3) Uani 1 1 d . . .
C204 C 0.5951(8) 0.4856(7) 0.2968(5) 0.040(3) Uani 1 1 d . . .
C205 C 0.5080(8) 0.5078(7) 0.2379(6) 0.042(2) Uani 1 1 d . . .
C206 C 0.4880(8) 0.5990(8) 0.0848(6) 0.051(3) Uani 1 1 d . . .
H20C H 0.4933 0.6666 0.0545 0.076 Uiso 1 1 calc R . .
H20D H 0.4043 0.6129 0.0933 0.076 Uiso 1 1 calc R . .
H20E H 0.5289 0.5412 0.0552 0.076 Uiso 1 1 calc R . .
C207 C 0.7219(7) 0.6143(8) 0.1085(5) 0.044(3) Uani 1 1 d . . .
H20F H 0.7565 0.5669 0.0706 0.067 Uiso 1 1 calc R . .
H20G H 0.7851 0.6207 0.1306 0.067 Uiso 1 1 calc R . .
H20H H 0.6652 0.6874 0.0813 0.067 Uiso 1 1 calc R . .
C208 C 0.7932(7) 0.5026(7) 0.3016(6) 0.047(3) Uani 1 1 d . . .
H20I H 0.7673 0.5266 0.3516 0.071 Uiso 1 1 calc R . .
H20J H 0.832 0.546 0.2673 0.071 Uiso 1 1 calc R . .
H20K H 0.8495 0.4246 0.3126 0.071 Uiso 1 1 calc R . .
C209 C 0.5975(10) 0.4226(8) 0.3855(6) 0.060(4) Uani 1 1 d . . .
H20L H 0.6568 0.346 0.3913 0.09 Uiso 1 1 calc R . .
H20M H 0.519 0.4248 0.4018 0.09 Uiso 1 1 calc R . .
H20N H 0.6184 0.4575 0.4191 0.09 Uiso 1 1 calc R . .
C200 C 0.4033(8) 0.4841(8) 0.2501(7) 0.061(3) Uani 1 1 d . . .
H20O H 0.3837 0.469 0.307 0.092 Uiso 1 1 calc R . .
H20P H 0.421 0.4198 0.2293 0.092 Uiso 1 1 calc R . .
H20Q H 0.3356 0.5477 0.2221 0.092 Uiso 1 1 calc R . .
Cl01 Cl -0.2230(2) 0.4402(3) -0.03737(19) 0.0747(9) Uani 1 1 d . . .
Cl02 Cl -0.6014(10) 0.2905(8) 0.0993(5) 0.144(4) Uani 0.5 1 d P . .
Cl03 Cl -0.3080(4) 0.1944(5) 0.2770(4) 0.072(2) Uani 0.5 1 d P . .
Cl21 Cl -0.3163(4) 0.1192(4) 0.1021(4) 0.0723(19) Uani 0.5 1 d PD A 1
Cl22 Cl -0.3302(10) 0.3139(8) 0.1207(7) 0.330(14) Uani 0.5 1 d PD A 1
C02 C -0.354(2) 0.2128(10) 0.1421(14) 0.16(2) Uiso 0.5 1 d PD A 1
H02A H -0.325 0.1767 0.1969 0.197 Uiso 0.5 1 calc PR A 1
H02B H -0.4414 0.2424 0.1465 0.197 Uiso 0.5 1 calc PR A 1
Cl31 Cl -0.1446(17) -0.0072(10) 0.0372(14) 0.405(14) Uiso 0.5 1 d PD B 2
Cl32 Cl -0.1148(11) 0.1821(9) -0.0282(8) 0.197(6) Uiso 0.5 1 d PD B 2
C03 C -0.161(2) 0.1091(12) 0.033(2) 0.39(3) Uiso 0.5 1 d PD B 2
H03A H -0.2482 0.1535 0.0347 0.468 Uiso 0.5 1 calc PR B 2
H03B H -0.1322 0.1046 0.0843 0.468 Uiso 0.5 1 calc PR B 2

loop_
_atom_site_aniso_label
_atom_site_aniso_U_11
_atom_site_aniso_U_22
_atom_site_aniso_U_33
_atom_site_aniso_U_23
_atom_site_aniso_U_13
_atom_site_aniso_U_12
Rh1 0.0145(3) 0.0187(3) 0.0297(4) -0.0046(2) -0.0009(2) -0.0030(2)
Rh2 0.0214(3) 0.0314(3) 0.0333(4) -0.0117(3) -0.0002(3) -0.0073(2)
Cl1 0.0214(9) 0.0308(9) 0.0417(12) -0.0119(9) 0.0094(9) -0.0084(8)
Cl2 0.0262(9) 0.0365(10) 0.0367(12) -0.0140(9) -0.0025(9) -0.0084(8)
N111 0.016(3) 0.026(3) 0.030(4) -0.009(3) -0.001(3) -0.004(2)
N112 0.015(3) 0.026(3) 0.028(4) -0.009(3) 0.006(3) -0.007(2)
C113 0.019(3) 0.029(4) 0.043(5) -0.012(3) 0.001(3) -0.009(3)
C114 0.034(4) 0.020(4) 0.044(5) -0.006(4) 0.008(4) -0.008(3)
C115 0.033(4) 0.032(4) 0.031(5) 0.002(3) -0.007(4) -0.019(3)
C116 0.039(4) 0.029(4) 0.035(5) -0.009(3) -0.004(4) -0.016(3)
C117 0.035(4) 0.013(3) 0.049(5) 0.000(4) -0.011(4) -0.005(3)
N121 0.024(3) 0.020(3) 0.021(3) -0.005(3) 0.001(3) -0.006(2)
N122 0.018(3) 0.018(3) 0.034(4) 0.002(3) 0.001(3) -0.011(2)
C123 0.010(3) 0.026(4) 0.048(5) -0.007(4) 0.001(3) -0.004(3)
C124 0.016(3) 0.038(4) 0.042(5) -0.008(4) -0.003(3) -0.014(3)
C125 0.045(5) 0.038(4) 0.021(4) -0.011(4) -0.002(4) -0.009(4)
C126 0.023(4) 0.034(4) 0.053(6) -0.013(4) -0.007(4) -0.008(3)
C127 0.053(6) 0.065(6) 0.037(6) -0.012(5) -0.005(5) -0.018(5)
C10 0.024(4) 0.028(4) 0.024(4) -0.001(3) -0.004(3) -0.009(3)
C101 0.022(4) 0.030(4) 0.028(4) -0.007(3) -0.005(3) -0.008(3)
C102 0.020(4) 0.015(3) 0.041(5) -0.002(3) -0.008(4) 0.003(3)
C103 0.011(3) 0.042(4) 0.030(5) -0.010(4) -0.002(3) -0.004(3)
C104 0.020(4) 0.007(3) 0.050(5) 0.000(3) -0.007(4) -0.002(3)
C105 0.010(3) 0.010(3) 0.056(5) -0.008(3) -0.004(3) -0.002(3)
C106 0.024(4) 0.038(5) 0.041(5) -0.005(4) -0.004(4) -0.003(4)
C107 0.024(4) 0.038(4) 0.049(5) -0.022(4) -0.001(4) -0.010(3)
C108 0.049(5) 0.042(5) 0.042(6) 0.011(4) -0.003(5) -0.017(4)
C109 0.052(5) 0.026(4) 0.045(6) 0.006(4) 0.004(5) -0.014(4)
C100 0.033(5) 0.031(4) 0.066(6) -0.020(4) -0.004(5) -0.003(4)
N211 0.036(4) 0.052(5) 0.032(4) -0.004(4) 0.005(4) 0.002(4)
N212 0.037(4) 0.035(4) 0.039(4) -0.005(3) -0.005(3) -0.008(3)
C213 0.044(5) 0.046(4) 0.043(5) -0.024(4) 0.029(4) -0.025(4)
C214 0.052(6) 0.042(5) 0.050(6) 0.008(5) 0.014(5) -0.017(4)
C215 0.051(7) 0.050(6) 0.052(7) 0.009(5) 0.013(6) 0.004(5)
C216 0.052(5) 0.039(5) 0.074(7) -0.010(5) -0.016(5) -0.022(4)
C217 0.058(7) 0.066(8) 0.054(7) 0.016(6) 0.021(6) 0.024(6)
N221 0.037(4) 0.051(4) 0.036(4) -0.019(3) 0.000(3) -0.015(3)
N222 0.041(4) 0.043(4) 0.030(4) -0.011(3) -0.008(3) -0.012(3)
C223 0.027(4) 0.034(4) 0.031(5) -0.012(3) -0.002(4) -0.011(3)
C224 0.036(4) 0.050(4) 0.045(5) -0.023(4) 0.013(4) -0.024(4)
C225 0.014(4) 0.039(4) 0.084(7) -0.037(4) 0.004(4) -0.004(3)
C226 0.030(4) 0.042(5) 0.062(6) -0.014(4) 0.009(4) -0.018(4)
C227 0.046(6) 0.072(7) 0.059(7) -0.029(5) -0.015(5) 0.000(5)
C20 0.050(5) 0.054(5) 0.046(6) -0.020(5) -0.016(5) -0.008(5)
C201 0.033(4) 0.053(4) 0.043(5) -0.028(4) 0.005(4) -0.025(3)
C202 0.020(4) 0.054(5) 0.050(6) -0.027(4) 0.009(4) -0.012(4)
C203 0.024(4) 0.033(4) 0.065(6) -0.023(4) -0.005(4) -0.001(4)
C204 0.038(5) 0.038(4) 0.041(5) -0.017(4) 0.002(4) -0.012(4)
C205 0.041(4) 0.046(4) 0.055(6) -0.029(4) 0.008(4) -0.025(4)
C206 0.039(5) 0.053(5) 0.059(6) -0.024(5) 0.006(5) -0.015(4)
C207 0.029(4) 0.066(5) 0.045(5) -0.025(4) 0.004(4) -0.020(4)
C208 0.023(4) 0.032(4) 0.079(7) -0.025(4) -0.003(5) 0.001(4)
C209 0.079(7) 0.029(5) 0.056(7) -0.004(5) -0.011(6) -0.012(5)
C200 0.035(5) 0.056(5) 0.100(8) -0.041(5) 0.012(5) -0.019(4)
Cl01 0.0546(14) 0.1076(18) 0.084(2) -0.0473(15) 0.0096(14) -0.0432(13)
Cl02 0.189(9) 0.117(6) 0.085(6) 0.022(5) -0.012(6) -0.052(6)
Cl03 0.036(2) 0.107(4) 0.065(4) 0.003(3) -0.012(2) -0.034(3)
Cl21 0.048(2) 0.051(2) 0.134(5) -0.041(3) 0.033(3) -0.034(2)
Cl22 0.154(11) 0.46(3) 0.094(8) -0.048(12) 0.024(7) 0.095(14)

loop_
_atom_type_symbol
_atom_type_description
_atom_type_scat_dispersion_real
_atom_type_scat_dispersion_imag
_atom_type_scat_source
C C 0.0033 0.0016 'International Tables Vol C Tables 4.2.6.8 and 6.1.1.4'
H H 0 0 'International Tables Vol C Tables 4.2.6.8 and 6.1.1.4'
Cl Cl 0.1484 0.1585 'International Tables Vol C Tables 4.2.6.8 and 6.1.1.4'
N N 0.0061 0.0033 'International Tables Vol C Tables 4.2.6.8 and 6.1.1.4'
Rh Rh -1.1178 0.9187 'International Tables Vol C Tables 4.2.6.8 and 6.1.1.4'

loop_
_geom_angle_atom_site_label_1
_geom_angle_atom_site_label_2
_geom_angle_atom_site_label_3
_geom_angle
_geom_angle_site_symmetry_1
_geom_angle_site_symmetry_3
_geom_angle_publ_flag
N122 Rh1 C101 105.1(3) . . ?
N122 Rh1 N112 86.9(2) . . ?
C101 Rh1 N112 106.9(3) . . ?
N122 Rh1 C103 155.5(3) . . ?
C101 Rh1 C103 65.6(3) . . ?
N112 Rh1 C103 117.3(3) . . ?
N122 Rh1 C102 142.9(3) . . ?
C101 Rh1 C102 38.8(3) . . ?
N112 Rh1 C102 96.0(3) . . ?
C103 Rh1 C102 37.7(3) . . ?
N122 Rh1 C105 92.3(3) . . ?
C101 Rh1 C105 39.4(3) . . ?
N112 Rh1 C105 144.5(3) . . ?
C103 Rh1 C105 65.9(3) . . ?
C102 Rh1 C105 64.5(3) . . ?
N122 Rh1 C104 115.5(3) . . ?
C101 Rh1 C104 66.1(3) . . ?
N112 Rh1 C104 157.4(3) . . ?
C103 Rh1 C104 40.2(3) . . ?
C102 Rh1 C104 64.8(3) . . ?
C105 Rh1 C104 39.1(3) . . ?
N122 Rh1 Cl1 88.79(17) . . ?
C101 Rh1 Cl1 159.7(2) . . ?
N112 Rh1 Cl1 88.17(16) . . ?
C103 Rh1 Cl1 95.6(2) . . ?
C102 Rh1 Cl1 128.2(2) . . ?
C105 Rh1 Cl1 127.3(2) . . ?
C104 Rh1 Cl1 94.7(2) . . ?
N222 Rh2 C204 116.1(3) . . ?
N222 Rh2 N212 85.7(3) . . ?
C204 Rh2 N212 157.5(3) . . ?
N222 Rh2 C201 109.1(3) . . ?
C204 Rh2 C201 64.6(3) . . ?
N212 Rh2 C201 104.0(3) . . ?
N222 Rh2 C203 154.2(3) . . ?
C204 Rh2 C203 38.2(3) . . ?
N212 Rh2 C203 120.1(3) . . ?
C201 Rh2 C203 65.6(3) . . ?
N222 Rh2 C202 147.0(3) . . ?
C204 Rh2 C202 63.5(3) . . ?
N212 Rh2 C202 95.2(3) . . ?
C201 Rh2 C202 38.7(3) . . ?
C203 Rh2 C202 38.6(3) . . ?
N222 Rh2 C205 94.4(3) . . ?
C204 Rh2 C205 39.0(3) . . ?
N212 Rh2 C205 139.9(3) . . ?
C201 Rh2 C205 38.4(3) . . ?
C203 Rh2 C205 65.3(3) . . ?
C202 Rh2 C205 64.2(3) . . ?
N222 Rh2 Cl2 89.5(2) . . ?
C204 Rh2 Cl2 96.1(3) . . ?
N212 Rh2 Cl2 89.6(2) . . ?
C201 Rh2 Cl2 157.4(2) . . ?
C203 Rh2 Cl2 92.1(3) . . ?
C202 Rh2 Cl2 123.4(2) . . ?
C205 Rh2 Cl2 130.4(2) . . ?
N112 N111 C115 110.2(6) . . ?
N112 N111 C10 120.8(6) . . ?
C115 N111 C10 128.3(6) . . ?
N111 N112 C113 106.6(6) . . ?
N111 N112 Rh1 117.7(5) . . ?
C113 N112 Rh1 131.3(5) . . ?
N112 C113 C114 108.2(7) . . ?
N112 C113 C116 121.9(6) . . ?
C114 C113 C116 129.9(8) . . ?
C115 C114 C113 108.4(8) . . ?
C114 C115 N111 106.6(7) . . ?
C114 C115 C117 130.8(8) . . ?
N111 C115 C117 122.6(7) . . ?
C125 N121 N122 112.2(7) . . ?
C125 N121 C10 128.6(7) . . ?
N122 N121 C10 119.2(6) . . ?
C123 N122 N121 104.3(6) . . ?
C123 N122 Rh1 134.4(5) . . ?
N121 N122 Rh1 121.1(5) . . ?
N122 C123 C124 111.2(7) . . ?
N122 C123 C126 120.4(7) . . ?
C124 C123 C126 128.4(8) . . ?
C123 C124 C125 104.6(8) . . ?
N121 C125 C124 107.6(7) . . ?
N121 C125 C127 123.6(9) . . ?
C124 C125 C127 128.8(9) . . ?
N111 C10 N121 110.3(6) . . ?
C102 C101 C105 107.5(7) . . ?
C102 C101 C106 127.5(8) . . ?
C105 C101 C106 123.8(8) . . ?
C102 C101 Rh1 72.1(4) . . ?
C105 C101 Rh1 72.3(4) . . ?
C106 C101 Rh1 131.0(5) . . ?
C103 C102 C101 110.6(8) . . ?
C103 C102 C107 126.4(8) . . ?
C101 C102 C107 123.0(7) . . ?
C103 C102 Rh1 70.6(4) . . ?
C101 C102 Rh1 69.1(4) . . ?
C107 C102 Rh1 125.1(5) . . ?
C102 C103 C108 129.8(9) . . ?
C102 C103 C104 107.8(7) . . ?
C108 C103 C104 122.2(8) . . ?
C102 C103 Rh1 71.7(4) . . ?
C108 C103 Rh1 126.5(5) . . ?
C104 C103 Rh1 71.4(4) . . ?
C109 C104 C105 128.5(8) . . ?
C109 C104 C103 125.7(8) . . ?
C105 C104 C103 105.7(7) . . ?
C109 C104 Rh1 127.3(5) . . ?
C105 C104 Rh1 69.9(4) . . ?
C103 C104 Rh1 68.4(4) . . ?
C101 C105 C100 125.5(8) . . ?
C101 C105 C104 108.2(7) . . ?
C100 C105 C104 126.3(7) . . ?
C101 C105 Rh1 68.4(4) . . ?
C100 C105 Rh1 126.1(5) . . ?
C104 C105 Rh1 71.0(4) . . ?
C215 N211 N212 109.5(9) . . ?
C215 N211 C20 130.8(8) . . ?
N212 N211 C20 119.6(8) . . ?
C213 N212 N211 107.5(7) . . ?
C213 N212 Rh2 131.4(6) . . ?
N211 N212 Rh2 120.4(6) . . ?
N212 C213 C214 108.0(8) . . ?
N212 C213 C216 123.9(8) . . ?
C214 C213 C216 127.9(9) . . ?
C215 C214 C213 105.9(10) . . ?
N211 C215 C214 109.1(9) . . ?
N211 C215 C217 119.5(12) . . ?
C214 C215 C217 131.4(11) . . ?
C225 N221 N222 111.1(7) . . ?
C225 N221 C20 130.3(7) . . ?
N222 N221 C20 118.7(7) . . ?
C223 N222 N221 104.2(6) . . ?
C223 N222 Rh2 134.8(5) . . ?
N221 N222 Rh2 120.8(5) . . ?
N222 C223 C224 111.1(7) . . ?
N222 C223 C226 122.4(7) . . ?
C224 C223 C226 126.4(7) . . ?
C225 C224 C223 106.8(7) . . ?
N221 C225 C224 106.7(7) . . ?
N221 C225 C227 121.5(9) . . ?
C224 C225 C227 131.7(8) . . ?
N211 C20 N221 110.3(8) . . ?
C205 C201 C202 108.6(7) . . ?
C205 C201 C206 125.9(8) . . ?
C202 C201 C206 125.1(8) . . ?
C205 C201 Rh2 72.7(5) . . ?
C202 C201 Rh2 72.1(5) . . ?
C206 C201 Rh2 127.2(6) . . ?
C203 C202 C201 108.6(8) . . ?
C203 C202 C207 129.3(8) . . ?
C201 C202 C207 122.0(8) . . ?
C203 C202 Rh2 69.8(5) . . ?
C201 C202 Rh2 69.2(5) . . ?
C207 C202 Rh2 123.4(6) . . ?
C204 C203 C202 106.1(8) . . ?
C204 C203 C208 125.6(9) . . ?
C202 C203 C208 128.2(9) . . ?
C204 C203 Rh2 69.6(4) . . ?
C202 C203 Rh2 71.6(4) . . ?
C208 C203 Rh2 126.2(6) . . ?
C203 C204 C205 111.3(8) . . ?
C203 C204 C209 123.2(9) . . ?
C205 C204 C209 125.2(9) . . ?
C203 C204 Rh2 72.2(5) . . ?
C205 C204 Rh2 73.1(5) . . ?
C209 C204 Rh2 127.1(6) . . ?
C201 C205 C200 126.1(9) . . ?
C201 C205 C204 105.2(8) . . ?
C200 C205 C204 128.7(9) . . ?
C201 C205 Rh2 68.9(5) . . ?
C200 C205 Rh2 125.9(6) . . ?
C204 C205 Rh2 67.9(5) . . ?
Cl21 C02 Cl22 131.6(18) . . ?
Cl32 C03 Cl31 130(2) . . ?

loop_
_geom_bond_atom_site_label_1
_geom_bond_atom_site_label_2
_geom_bond_distance
_geom_bond_site_symmetry_2
_geom_bond_publ_flag
Rh1 N122 2.166(7) . ?
Rh1 C101 2.172(7) . ?
Rh1 N112 2.188(6) . ?
Rh1 C103 2.199(7) . ?
Rh1 C102 2.213(8) . ?
Rh1 C105 2.225(7) . ?
Rh1 C104 2.241(7) . ?
Rh1 Cl1 2.460(2) . ?
Rh2 N222 2.163(7) . ?
Rh2 C204 2.180(8) . ?
Rh2 N212 2.181(7) . ?
Rh2 C201 2.200(9) . ?
Rh2 C203 2.215(8) . ?
Rh2 C202 2.240(8) . ?
Rh2 C205 2.251(9) . ?
Rh2 Cl2 2.478(2) . ?
N111 N112 1.368(8) . ?
N111 C115 1.398(10) . ?
N111 C10 1.476(10) . ?
N112 C113 1.381(11) . ?
C113 C114 1.410(10) . ?
C113 C116 1.515(11) . ?
C114 C115 1.361(12) . ?
C115 C117 1.545(10) . ?
N121 C125 1.338(11) . ?
N121 N122 1.400(8) . ?
N121 C10 1.506(11) . ?
N122 C123 1.368(11) . ?
C123 C124 1.416(12) . ?
C123 C126 1.489(12) . ?
C124 C125 1.423(13) . ?
C125 C127 1.560(12) . ?
C101 C102 1.455(12) . ?
C101 C105 1.481(12) . ?
C101 C106 1.539(12) . ?
C102 C103 1.427(12) . ?
C102 C107 1.557(13) . ?
C103 C108 1.518(13) . ?
C103 C104 1.525(13) . ?
C104 C109 1.450(12) . ?
C104 C105 1.493(12) . ?
C105 C100 1.491(13) . ?
N211 C215 1.361(15) . ?
N211 N212 1.387(10) . ?
N211 C20 1.476(14) . ?
N212 C213 1.385(13) . ?
C213 C214 1.430(12) . ?
C213 C216 1.518(13) . ?
C214 C215 1.397(17) . ?
C215 C217 1.570(14) . ?
N221 C225 1.369(11) . ?
N221 N222 1.421(9) . ?
N221 C20 1.480(12) . ?
N222 C223 1.339(11) . ?
C223 C224 1.418(11) . ?
C223 C226 1.552(11) . ?
C224 C225 1.373(13) . ?
C225 C227 1.537(12) . ?
C201 C205 1.465(12) . ?
C201 C202 1.472(12) . ?
C201 C206 1.491(13) . ?
C202 C203 1.473(13) . ?
C202 C207 1.525(13) . ?
C203 C204 1.438(13) . ?
C203 C208 1.515(13) . ?
C204 C205 1.482(13) . ?
C204 C209 1.563(13) . ?
C205 C200 1.475(14) . ?
Cl21 C02 1.504(15) . ?
Cl22 C02 1.515(15) . ?
Cl31 C03 1.528(17) . ?
Cl32 C03 1.519(17) . ?
